data_4084258
loop_
_publ_author_name
'So, Shiu-Chun'
'Cheung, Wai-Man'
'Wang, Guo-Cang'
'Kwan Huang, Enrique'
'Lau, Man-Kit'
'Zhang, Qian-Feng'
'Sung, Herman H.-Y.'
'Williams, Ian D.'
'Leung, Wa-Hung'

_publ_section_title
;
 Migratory Insertion and Reductive Coupling of Tetraarylruthenium(IV)
 Complexes
;
_journal_issue 17
_journal_name_full Organometallics
_journal_page_first 4497
_journal_paper_doi 10.1021/om500707e
_journal_volume 33
_journal_year 2014
_chemical_formula_moiety 'C32 H36 Cl4 O4 Ru2'
_chemical_formula_sum 'C32 H36 Cl4 O4 Ru2'
_chemical_formula_weight 828.55
_chemical_name_systematic
;
 ? 
;
_space_group_IT_number 14
_space_group_name_Hall '-P 2ybc'
_symmetry_cell_setting monoclinic
_symmetry_space_group_name_Hall '-P 2ybc'
_symmetry_space_group_name_H-M 'P 1 21/c 1'
_atom_sites_solution_hydrogens geom
_atom_sites_solution_primary direct
_atom_sites_solution_secondary difmap
_audit_creation_date 2014-03-25
_audit_creation_method
;
  Olex2 1.2-beta
  (compiled May  9 2012 12:37:22, GUI svn.r4230)
;
_cell_angle_alpha 90.00
_cell_angle_beta 106.714(3)
_cell_angle_gamma 90.00
_cell_formula_units_Z 2
_cell_length_a 13.3897(4)
_cell_length_b 8.3986(2)
_cell_length_c 15.2805(4)
_cell_measurement_reflns_used 3785
_cell_measurement_temperature 99.93(17)
_cell_measurement_theta_max 75.3470
_cell_measurement_theta_min 6.0450
_cell_volume 1645.77(8)
_computing_cell_refinement
;
CrysAlisPro, Agilent Technologies,
Version 1.171.36.32 (release 02-08-2013 CrysAlis171 .NET)
(compiled Aug  2 2013,16:46:58)
;
_computing_data_collection
;
CrysAlisPro, Agilent Technologies,
Version 1.171.36.32 (release 02-08-2013 CrysAlis171 .NET)
(compiled Aug  2 2013,16:46:58)
;
_computing_data_reduction
;
CrysAlisPro, Agilent Technologies,
Version 1.171.36.32 (release 02-08-2013 CrysAlis171 .NET)
(compiled Aug  2 2013,16:46:58)
;
_computing_molecular_graphics
;
O. V. Dolomanov, L. J. Bourhis, R. J. Gildea, J. A. K. Howard and H. Puschmann,
OLEX2: a complete structure solution, refinement and analysis program.
J. Appl. Cryst. (2009). 42, 339-341.
;
_computing_publication_material
;
O. V. Dolomanov, L. J. Bourhis, R. J. Gildea, J. A. K. Howard and H. Puschmann,
OLEX2: a complete structure solution, refinement and analysis program.
J. Appl. Cryst. (2009). 42, 339-341.
;
_computing_structure_refinement
;
XL, G.M. Sheldrick, Acta Cryst.
(2008). A64, 112-122
;
_computing_structure_solution
;
SHELXS, G.M. Sheldrick, Acta Cryst.
(2008). A64, 112-122
;
_diffrn_ambient_temperature 99.93(17)
_diffrn_detector_area_resol_mean 10.3587
_diffrn_measured_fraction_theta_full 0.9889
_diffrn_measured_fraction_theta_max 0.9502
_diffrn_measurement_details
;
  1 omega   33.00   90.00   1.0000   15.0000
omega____ theta____ kappa____ phi______ frames
    -      110.5703  -30.0000 -150.0000 57

  2 omega -111.00    2.00   1.0000    5.0000
omega____ theta____ kappa____ phi______ frames
    -      -40.8203  -19.0000 -150.0000 113

  3 omega -118.00  -87.00   1.0000    5.0000
omega____ theta____ kappa____ phi______ frames
    -      -40.8203 -156.0000  -68.0000 31

  4 omega   23.00   88.00   1.0000    5.0000
omega____ theta____ kappa____ phi______ frames
    -       40.8203 -125.0000 -180.0000 65

  5 omega   35.00   90.00   1.0000   15.0000
omega____ theta____ kappa____ phi______ frames
    -      110.5703  -30.0000  150.0000 55

  6 omega   34.00  107.00   1.0000   15.0000
omega____ theta____ kappa____ phi______ frames
    -      110.5703 -111.0000  150.0000 73

  7 omega   57.00  150.00   1.0000   15.0000
omega____ theta____ kappa____ phi______ frames
    -      110.5703  178.0000  150.0000 93

  8 omega   30.00   91.00   1.0000   15.0000
omega____ theta____ kappa____ phi______ frames
    -      110.5703  -94.0000 -180.0000 61

  9 omega   33.00   90.00   1.0000   15.0000
omega____ theta____ kappa____ phi______ frames
    -      110.5703  -30.0000  -90.0000 57

 10 omega -117.00  -22.00   1.0000    5.0000
omega____ theta____ kappa____ phi______ frames
    -      -40.8203  -37.0000  120.0000 95

 11 omega -115.00  -11.00   1.0000    5.0000
omega____ theta____ kappa____ phi______ frames
    -      -40.8203  -57.0000   30.0000 104
;
_diffrn_measurement_device 'kappa diffractometer'
_diffrn_measurement_device_type 'SuperNova, Dual, Cu at zero, Atlas'
_diffrn_measurement_method '\w scans'
_diffrn_orient_matrix_UB_11 -0.0926495000
_diffrn_orient_matrix_UB_12 0.1165803000
_diffrn_orient_matrix_UB_13 -0.0264218000
_diffrn_orient_matrix_UB_21 -0.0761076000
_diffrn_orient_matrix_UB_22 -0.1397856000
_diffrn_orient_matrix_UB_23 -0.0055330000
_diffrn_orient_matrix_UB_31 0.0075253000
_diffrn_orient_matrix_UB_32 0.0224614000
_diffrn_orient_matrix_UB_33 0.1017521000
_diffrn_radiation_monochromator mirror
_diffrn_radiation_probe x-ray
_diffrn_radiation_type CuK\a
_diffrn_radiation_wavelength 1.5418
_diffrn_reflns_av_R_equivalents 0.0255
_diffrn_reflns_av_unetI/netI 0.0265
_diffrn_reflns_limit_h_max 15
_diffrn_reflns_limit_h_min -16
_diffrn_reflns_limit_k_max 10
_diffrn_reflns_limit_k_min -9
_diffrn_reflns_limit_l_max 18
_diffrn_reflns_limit_l_min -12
_diffrn_reflns_number 6343
_diffrn_reflns_theta_full 66.50
_diffrn_reflns_theta_max 67.99
_diffrn_reflns_theta_min 6.08
_diffrn_source 'sealed X-ray tube'
_diffrn_source_current 0.80
_diffrn_source_power 0.040
_diffrn_source_target Cu
_diffrn_source_voltage 50
_exptl_absorpt_coefficient_mu 10.703
_exptl_absorpt_correction_T_max 1.00000
_exptl_absorpt_correction_T_min 0.36908
_exptl_absorpt_correction_type multi-scan
_exptl_absorpt_process_details
;
CrysAlisPro, Agilent Technologies,
Version 1.171.36.32 (release 02-08-2013 CrysAlis171 .NET)
(compiled Aug  2 2013,16:46:58)
Empirical absorption correction using spherical harmonics,
 implemented in SCALE3 ABSPACK scaling algorithm.
;
_exptl_crystal_colour yellow
_exptl_crystal_density_diffrn 1.672
_exptl_crystal_density_method 'not measured'
_exptl_crystal_description needle
_exptl_crystal_F_000 832
_exptl_crystal_size_max 0.12
_exptl_crystal_size_mid 0.04
_exptl_crystal_size_min 0.02
_refine_diff_density_max 0.685
_refine_diff_density_min -0.486
_refine_diff_density_rms 0.094
_refine_ls_extinction_method none
_refine_ls_goodness_of_fit_ref 1.001
_refine_ls_hydrogen_treatment constr
_refine_ls_matrix_type full
_refine_ls_number_parameters 192
_refine_ls_number_reflns 2912
_refine_ls_number_restraints 0
_refine_ls_restrained_S_all 1.001
_refine_ls_R_factor_all 0.0374
_refine_ls_R_factor_gt 0.0346
_refine_ls_shift/su_max 0.000
_refine_ls_shift/su_mean 0.000
_refine_ls_structure_factor_coef Fsqd
_refine_ls_weighting_details 'calc w=1/[\s^2^(Fo^2^)+(0.0608P)^2^+2.2663P] where P=(Fo^2^+2Fc^2^)/3'
_refine_ls_weighting_scheme calc
_refine_ls_wR_factor_gt 0.0922
_refine_ls_wR_factor_ref 0.0946
_reflns_number_gt 2687
_reflns_number_total 2912
_reflns_threshold_expression >2sigma(I)
_cod_data_source_file om500707e_si_002.cif
_cod_data_source_block benson7cult
_cod_depositor_comments
;
The following automatic conversions were performed:

'_symmetry_cell_setting' value 'Monoclinic' changed to 'monoclinic'
according to
/usr/data/users/saulius/crontab/automatic-downloads/rss-feeds/ACS/lib/dictionaries/cif_core.dic
dictionary named 'cif_core.dic' version 2.4.2 from 2011-04-26.

Automatic conversion script
Id: cif_fix_values 2281 2013-09-26 08:29:07Z andrius 
;
_cod_original_sg_symbol_H-M P2(1)/c
_cod_database_code 4084258
_chemical_oxdiff_formula 'Ru Ph2 O2 Me2 Me Cl3'
_reflns_odcompleteness_completeness 98.89
_reflns_odcompleteness_iscentric 1
_reflns_odcompleteness_theta 68.13

loop_
_space_group_symop_id
_space_group_symop_operation_xyz
1 'x, y, z'
2 '-x, y+1/2, -z+1/2'
3 '-x, -y, -z'
4 'x, -y-1/2, z-1/2'

loop_
_atom_site_label
_atom_site_type_symbol
_atom_site_fract_x
_atom_site_fract_y
_atom_site_fract_z
_atom_site_U_iso_or_equiv
_atom_site_adp_type
_atom_site_occupancy
_atom_site_symmetry_multiplicity
_atom_site_calc_flag
_atom_site_refinement_flags
_atom_site_disorder_assembly
_atom_site_disorder_group
Ru1 Ru 0.076973(19) 0.16801(3) 0.478865(16) 0.02892(12) Uani 1 1 d . . .
Cl1 Cl -0.10406(6) 0.10633(10) 0.46893(6) 0.0349(2) Uani 1 1 d . . .
Cl2 Cl 0.09785(8) 0.24084(11) 0.63510(6) 0.0399(2) Uani 1 1 d . . .
O1 O -0.0829(2) 0.2940(3) 0.28900(17) 0.0356(5) Uani 1 1 d . . .
O2 O 0.6406(4) 0.1105(7) 0.6650(4) 0.0610(12) Uiso 0.67 1 d P A 1
O2A O 0.6259(9) 0.2511(15) 0.6985(8) 0.068(3) Uiso 0.33 1 d P A 2
C1 C 0.0163(3) 0.2718(5) 0.3392(2) 0.0363(8) Uani 1 1 d . . .
C2 C 0.0585(3) 0.3915(5) 0.4048(3) 0.0390(8) Uani 1 1 d . D .
H2 H 0.0169 0.4802 0.4107 0.047 Uiso 1 1 calc R . .
C3 C 0.1627(3) 0.3792(5) 0.4615(3) 0.0448(9) Uani 1 1 d . . .
H3 H 0.1922 0.4632 0.5025 0.054 Uiso 0.33 1 calc PR B 2
C4 C 0.2237(3) 0.2402(5) 0.4573(3) 0.0418(9) Uani 1 1 d . A .
C5 C 0.1769(3) 0.1192(5) 0.3941(3) 0.0404(9) Uani 1 1 d . . .
H5 H 0.2159 0.0259 0.3909 0.048 Uiso 0.67 1 calc PR C 1
C6 C 0.0744(3) 0.1327(5) 0.3357(2) 0.0372(8) Uani 1 1 d . D .
H6 H 0.0447 0.0491 0.2945 0.045 Uiso 1 1 calc R . .
C7 C -0.1313(3) 0.1677(5) 0.2286(3) 0.0444(10) Uani 1 1 d . . .
H7A H -0.0943 0.1521 0.1825 0.067 Uiso 1 1 calc R . .
H7B H -0.2042 0.1954 0.1984 0.067 Uiso 1 1 calc R . .
H7C H -0.1286 0.0693 0.2637 0.067 Uiso 1 1 calc R . .
C8 C 0.2098(5) 0.5036(7) 0.5232(4) 0.0420(13) Uani 0.67 1 d P D 1
H8A H 0.1552 0.5696 0.5360 0.063 Uiso 0.67 1 calc PR D 1
H8B H 0.2531 0.5695 0.4957 0.063 Uiso 0.67 1 calc PR D 1
H8C H 0.2532 0.4571 0.5803 0.063 Uiso 0.67 1 calc PR D 1
C8A C 0.2462(13) 0.000(2) 0.3958(11) 0.064(4) Uiso 0.33 1 d P D 2
H8AA H 0.3153 0.0312 0.4347 0.097 Uiso 0.33 1 calc PR D 2
H8AB H 0.2499 -0.0205 0.3337 0.097 Uiso 0.33 1 calc PR D 2
H8AC H 0.2235 -0.0969 0.4204 0.097 Uiso 0.33 1 calc PR D 2
C11 C 0.5383(6) 0.1447(9) 0.6212(5) 0.0509(16) Uiso 0.67 1 d P A 1
C11A C 0.5263(12) 0.243(2) 0.6444(10) 0.057(3) Uiso 0.33 1 d P A 2
C12 C 0.5193(6) 0.2095(11) 0.5348(6) 0.0603(18) Uiso 0.67 1 d P A 1
H12 H 0.5766 0.2319 0.5117 0.072 Uiso 0.67 1 calc PR A 1
C12A C 0.5101(13) 0.306(2) 0.5564(11) 0.059(4) Uiso 0.33 1 d P A 2
H12A H 0.5675 0.3407 0.5367 0.071 Uiso 0.33 1 calc PR A 2
C13 C 0.4196(6) 0.2426(10) 0.4810(5) 0.0491(15) Uiso 0.67 1 d P A 1
C13A C 0.4098(14) 0.316(2) 0.4985(13) 0.062(4) Uiso 0.33 1 d P A 2
C14 C 0.3341(5) 0.2089(9) 0.5146(4) 0.0331(13) Uiso 0.67 1 d P A 1
C14A C 0.3309(13) 0.265(2) 0.5292(12) 0.055(4) Uiso 0.33 1 d P A 2
C15 C 0.3530(5) 0.1406(10) 0.6001(5) 0.0407(17) Uiso 0.67 1 d P A 1
H15 H 0.2958 0.1109 0.6217 0.049 Uiso 0.67 1 calc PR A 1
C15A C 0.3505(11) 0.190(2) 0.6119(10) 0.042(3) Uiso 0.33 1 d P A 2
H15A H 0.2942 0.1444 0.6295 0.050 Uiso 0.33 1 calc PR A 2
C16 C 0.4554(5) 0.1143(10) 0.6558(5) 0.0462(15) Uiso 0.67 1 d P A 1
H16 H 0.4674 0.0760 0.7164 0.055 Uiso 0.67 1 calc PR A 1
C16A C 0.4480(11) 0.1794(19) 0.6692(10) 0.047(3) Uiso 0.33 1 d P A 2
H16A H 0.4604 0.1272 0.7265 0.057 Uiso 0.33 1 calc PR A 2
C17 C 0.6658(7) 0.0603(11) 0.7575(6) 0.067(2) Uiso 0.67 1 d P A 1
H17A H 0.6290 -0.0391 0.7613 0.101 Uiso 0.67 1 calc PR A 1
H17B H 0.6447 0.1426 0.7940 0.101 Uiso 0.67 1 calc PR A 1
H17C H 0.7412 0.0428 0.7809 0.101 Uiso 0.67 1 calc PR A 1
C17A C 0.6483(15) 0.192(2) 0.7881(12) 0.068(4) Uiso 0.33 1 d P A 2
H17D H 0.6143 0.0886 0.7874 0.102 Uiso 0.33 1 calc PR A 2
H17E H 0.6224 0.2669 0.8258 0.102 Uiso 0.33 1 calc PR A 2
H17F H 0.7239 0.1797 0.8137 0.102 Uiso 0.33 1 calc PR A 2
C18 C 0.4021(8) 0.3121(13) 0.3868(7) 0.072(2) Uiso 0.67 1 d P A 1
H18A H 0.4695 0.3388 0.3773 0.108 Uiso 0.67 1 calc PR A 1
H18B H 0.3596 0.4086 0.3810 0.108 Uiso 0.67 1 calc PR A 1
H18C H 0.3659 0.2341 0.3409 0.108 Uiso 0.67 1 calc PR A 1
C18A C 0.3941(13) 0.384(2) 0.4044(12) 0.061(4) Uiso 0.33 1 d P A 2
H18D H 0.3388 0.4645 0.3921 0.092 Uiso 0.33 1 calc PR A 2
H18E H 0.3742 0.2985 0.3591 0.092 Uiso 0.33 1 calc PR A 2
H18F H 0.4591 0.4333 0.4006 0.092 Uiso 0.33 1 calc PR A 2

loop_
_atom_site_aniso_label
_atom_site_aniso_U_11
_atom_site_aniso_U_22
_atom_site_aniso_U_33
_atom_site_aniso_U_23
_atom_site_aniso_U_13
_atom_site_aniso_U_12
Ru1 0.03140(18) 0.02931(18) 0.02710(17) 0.00649(9) 0.01009(12) 0.00485(10)
Cl1 0.0322(4) 0.0322(4) 0.0421(4) 0.0115(3) 0.0139(3) 0.0095(3)
Cl2 0.0527(5) 0.0392(5) 0.0295(4) 0.0022(3) 0.0146(4) 0.0079(4)
O1 0.0377(13) 0.0362(13) 0.0318(12) 0.0066(11) 0.0081(10) 0.0072(11)
C1 0.0397(19) 0.041(2) 0.0300(17) 0.0121(15) 0.0133(15) 0.0035(16)
C2 0.048(2) 0.0324(19) 0.0361(18) 0.0132(16) 0.0114(16) 0.0001(17)
C3 0.049(2) 0.043(2) 0.040(2) 0.0112(18) 0.0097(17) -0.0131(19)
C4 0.0331(19) 0.052(2) 0.042(2) 0.0159(18) 0.0138(16) -0.0013(17)
C5 0.040(2) 0.054(2) 0.0342(18) 0.0122(17) 0.0211(16) 0.0177(18)
C6 0.045(2) 0.041(2) 0.0274(17) 0.0081(15) 0.0150(15) 0.0092(17)
C7 0.044(2) 0.047(2) 0.037(2) -0.0002(16) 0.0026(17) 0.0020(17)
C8 0.055(3) 0.024(3) 0.043(3) -0.008(2) 0.009(3) -0.003(2)

loop_
_atom_type_symbol
_atom_type_description
_atom_type_scat_dispersion_real
_atom_type_scat_dispersion_imag
_atom_type_scat_source
C C 0.0181 0.0091 'International Tables Vol C Tables 4.2.6.8 and 6.1.1.4'
H H 0.0000 0.0000 'International Tables Vol C Tables 4.2.6.8 and 6.1.1.4'
Cl Cl 0.3639 0.7018 'International Tables Vol C Tables 4.2.6.8 and 6.1.1.4'
O O 0.0492 0.0322 'International Tables Vol C Tables 4.2.6.8 and 6.1.1.4'
Ru Ru 0.0552 3.2960 'International Tables Vol C Tables 4.2.6.8 and 6.1.1.4'

loop_
_geom_angle_atom_site_label_1
_geom_angle_atom_site_label_2
_geom_angle_atom_site_label_3
_geom_angle
_geom_angle_site_symmetry_1
_geom_angle_site_symmetry_3
Cl1 Ru1 Cl1 82.59(3) 3_556 .
Cl2 Ru1 Cl1 86.87(3) . .
Cl2 Ru1 Cl1 87.22(3) . 3_556
C1 Ru1 Cl1 86.66(10) . .
C1 Ru1 Cl1 131.54(11) . 3_556
C1 Ru1 Cl2 139.26(11) . .
C2 Ru1 Cl1 100.91(11) . .
C2 Ru1 Cl1 167.22(11) . 3_556
C2 Ru1 Cl2 105.17(11) . .
C2 Ru1 C1 37.54(15) . .
C2 Ru1 C3 38.16(15) . .
C2 Ru1 C4 69.58(15) . .
C2 Ru1 C6 68.31(15) . .
C3 Ru1 Cl1 135.78(12) . .
C3 Ru1 Cl1 141.31(12) . 3_556
C3 Ru1 Cl2 89.93(12) . .
C3 Ru1 C1 67.89(15) . .
C3 Ru1 C4 38.68(18) . .
C3 Ru1 C6 81.16(16) . .
C4 Ru1 Cl1 167.52(10) . .
C4 Ru1 Cl1 104.97(12) . 3_556
C4 Ru1 Cl2 103.20(12) . .
C4 Ru1 C1 80.90(14) . .
C4 Ru1 C6 69.04(16) . .
C5 Ru1 Cl1 134.46(12) . .
C5 Ru1 Cl1 87.54(12) . 3_556
C5 Ru1 Cl2 137.05(11) . .
C5 Ru1 C1 67.48(14) . .
C5 Ru1 C2 81.25(16) . .
C5 Ru1 C3 68.91(18) . .
C5 Ru1 C4 38.28(17) . .
C5 Ru1 C6 37.82(15) . .
C6 Ru1 Cl1 100.27(11) . .
C6 Ru1 Cl1 99.02(11) . 3_556
C6 Ru1 Cl2 171.02(11) . .
C6 Ru1 C1 37.19(15) . .
Ru1 Cl1 Ru1 97.41(3) 3_556 .
C1 O1 C7 117.1(3) . .
C11 O2 C17 117.7(6) . .
C11A O2A C17A 118.4(13) . .
O1 C1 Ru1 129.0(2) . .
O1 C1 C2 115.7(3) . .
O1 C1 C6 124.0(4) . .
C2 C1 Ru1 68.8(2) . .
C6 C1 Ru1 70.1(2) . .
C6 C1 C2 120.1(3) . .
C1 C2 Ru1 73.6(2) . .
C1 C2 C3 120.2(4) . .
C3 C2 Ru1 71.0(2) . .
C2 C3 Ru1 70.9(2) . .
C2 C3 C4 120.2(4) . .
C2 C3 C8 121.4(5) . .
C4 C3 Ru1 70.7(2) . .
C8 C3 Ru1 131.8(4) . .
C8 C3 C4 118.4(4) . .
C3 C4 Ru1 70.7(2) . .
C3 C4 C14 126.1(5) . .
C3 C4 C14A 106.4(8) . .
C5 C4 Ru1 70.2(2) . .
C5 C4 C3 117.9(3) . .
C5 C4 C14 116.0(4) . .
C5 C4 C14A 135.7(8) . .
C14 C4 Ru1 129.9(3) . .
C14 C4 C14A 19.7(7) . .
C14A C4 Ru1 128.5(7) . .
C4 C5 Ru1 71.5(2) . .
C6 C5 Ru1 72.8(2) . .
C6 C5 C4 122.1(4) . .
C8A C5 Ru1 131.8(8) . .
C8A C5 C4 110.4(8) . .
C8A C5 C6 127.3(8) . .
C1 C6 Ru1 72.7(2) . .
C5 C6 Ru1 69.4(2) . .
C5 C6 C1 119.3(4) . .
O2 C11 C12 115.5(7) . .
O2 C11 C16 125.1(7) . .
C16 C11 C12 119.4(7) . .
O2A C11A C12A 115.0(14) . .
C16A C11A O2A 124.4(14) . .
C16A C11A C12A 120.6(15) . .
C13 C12 C11 121.9(7) . .
C13A C12A C11A 119.6(15) . .
C12 C13 C14 119.4(7) . .
C12 C13 C18 120.3(7) . .
C14 C13 C18 120.3(7) . .
C12A C13A C18A 118.7(15) . .
C14A C13A C12A 118.1(17) . .
C14A C13A C18A 123.2(16) . .
C13 C14 C4 121.0(5) . .
C15 C14 C4 120.2(5) . .
C15 C14 C13 118.7(6) . .
C13A C14A C4 117.0(14) . .
C13A C14A C15A 120.7(16) . .
C15A C14A C4 119.2(13) . .
C14 C15 C16 121.2(6) . .
C16A C15A C14A 121.5(14) . .
C11 C16 C15 119.3(7) . .
C11A C16A C15A 119.0(14) . .

loop_
_geom_bond_atom_site_label_1
_geom_bond_atom_site_label_2
_geom_bond_distance
_geom_bond_site_symmetry_2
Ru1 Cl1 2.4311(8) 3_556
Ru1 Cl1 2.4404(9) .
Ru1 Cl2 2.4017(9) .
Ru1 C1 2.231(3) .
Ru1 C2 2.169(4) .
Ru1 C3 2.170(4) .
Ru1 C4 2.170(4) .
Ru1 C5 2.153(4) .
Ru1 C6 2.198(4) .
Cl1 Ru1 2.4311(8) 3_556
O1 C1 1.342(4) .
O1 C7 1.433(5) .
O2 C11 1.371(9) .
O2 C17 1.419(9) .
O2A C11A 1.354(18) .
O2A C17A 1.40(2) .
C1 C2 1.417(6) .
C1 C6 1.413(6) .
C2 C3 1.419(6) .
C3 C4 1.438(7) .
C3 C8 1.427(7) .
C4 C5 1.418(6) .
C4 C14 1.509(7) .
C4 C14A 1.550(17) .
C5 C6 1.411(6) .
C5 C8A 1.360(17) .
C11 C12 1.383(11) .
C11 C16 1.383(10) .
C11A C12A 1.40(2) .
C11A C16A 1.33(2) .
C12 C13 1.379(11) .
C12A C13A 1.38(2) .
C13 C14 1.411(9) .
C13 C18 1.508(12) .
C13A C14A 1.35(2) .
C13A C18A 1.50(2) .
C14 C15 1.381(9) .
C14A C15A 1.37(2) .
C15 C16 1.408(10) .
C15A C16A 1.35(2) .

loop_
_geom_torsion_atom_site_label_1
_geom_torsion_atom_site_label_2
_geom_torsion_atom_site_label_3
_geom_torsion_atom_site_label_4
_geom_torsion
_geom_torsion_site_symmetry_1
_geom_torsion_site_symmetry_4
Ru1 C1 C2 C3 55.6(3) . .
Ru1 C1 C6 C5 -53.3(3) . .
Ru1 C2 C3 C4 52.6(3) . .
Ru1 C2 C3 C8 -127.9(5) . .
Ru1 C3 C4 C5 53.7(3) . .
Ru1 C3 C4 C14 -125.9(4) . .
Ru1 C3 C4 C14A -125.8(7) . .
Ru1 C4 C5 C6 54.7(3) . .
Ru1 C4 C5 C8A -128.7(8) . .
Ru1 C4 C14 C13 168.9(6) . .
Ru1 C4 C14 C15 -8.5(10) . .
Ru1 C4 C14A C13A -177.3(13) . .
Ru1 C4 C14A C15A 22(2) . .
Ru1 C5 C6 C1 54.9(3) . .
Cl1 Ru1 Cl1 Ru1 0.0 3_556 3_556
Cl1 Ru1 C1 O1 6.3(3) . .
Cl1 Ru1 C1 O1 83.3(4) 3_556 .
Cl1 Ru1 C1 C2 112.8(2) . .
Cl1 Ru1 C1 C2 -170.19(19) 3_556 .
Cl1 Ru1 C1 C6 -34.8(3) 3_556 .
Cl1 Ru1 C1 C6 -111.9(2) . .
Cl1 Ru1 C2 C1 -69.6(2) . .
Cl1 Ru1 C2 C1 35.2(6) 3_556 .
Cl1 Ru1 C2 C3 159.4(2) . .
Cl1 Ru1 C2 C3 -95.8(5) 3_556 .
Cl1 Ru1 C3 C2 -29.7(3) . .
Cl1 Ru1 C3 C2 159.38(19) 3_556 .
Cl1 Ru1 C3 C4 26.1(3) 3_556 .
Cl1 Ru1 C3 C4 -163.04(18) . .
Cl1 Ru1 C3 C8 85.7(5) . .
Cl1 Ru1 C3 C8 -85.2(5) 3_556 .
Cl1 Ru1 C4 C3 70.3(7) . .
Cl1 Ru1 C4 C3 -163.5(2) 3_556 .
Cl1 Ru1 C4 C5 -60.5(7) . .
Cl1 Ru1 C4 C5 65.8(2) 3_556 .
Cl1 Ru1 C4 C14 -42.1(5) 3_556 .
Cl1 Ru1 C4 C14 -168.3(5) . .
Cl1 Ru1 C4 C14A -67.5(10) 3_556 .
Cl1 Ru1 C4 C14A 166.3(10) . .
Cl1 Ru1 C5 C4 -118.2(2) 3_556 .
Cl1 Ru1 C5 C4 164.73(18) . .
Cl1 Ru1 C5 C6 108.1(2) 3_556 .
Cl1 Ru1 C5 C6 31.0(3) . .
Cl1 Ru1 C5 C8A -94.0(10) . .
Cl1 Ru1 C5 C8A -16.9(10) 3_556 .
Cl1 Ru1 C6 C1 154.3(2) 3_556 .
Cl1 Ru1 C6 C1 70.3(2) . .
Cl1 Ru1 C6 C5 -74.0(2) 3_556 .
Cl1 Ru1 C6 C5 -158.0(2) . .
Cl2 Ru1 Cl1 Ru1 -87.60(3) . 3_556
Cl2 Ru1 C1 O1 -75.0(4) . .
Cl2 Ru1 C1 C2 31.5(3) . .
Cl2 Ru1 C1 C6 166.85(19) . .
Cl2 Ru1 C2 C1 -159.32(19) . .
Cl2 Ru1 C2 C3 69.7(3) . .
Cl2 Ru1 C3 C2 -115.2(2) . .
Cl2 Ru1 C3 C4 111.5(2) . .
Cl2 Ru1 C3 C8 0.3(5) . .
Cl2 Ru1 C4 C3 -72.8(2) . .
Cl2 Ru1 C4 C5 156.4(2) . .
Cl2 Ru1 C4 C14 48.6(5) . .
Cl2 Ru1 C4 C14A 23.1(10) . .
Cl2 Ru1 C5 C4 -34.9(3) . .
Cl2 Ru1 C5 C6 -168.60(19) . .
Cl2 Ru1 C5 C8A 66.3(11) . .
Cl2 Ru1 C6 C1 -72.0(7) . .
Cl2 Ru1 C6 C5 59.6(8) . .
O1 C1 C2 Ru1 124.2(3) . .
O1 C1 C2 C3 179.8(3) . .
O1 C1 C6 Ru1 -124.2(3) . .
O1 C1 C6 C5 -177.6(3) . .
O2 C11 C12 C13 176.8(8) . .
O2 C11 C16 C15 -173.7(7) . .
O2A C11A C12A C13A -174.3(16) . .
O2A C11A C16A C15A 174.7(15) . .
C1 Ru1 Cl1 Ru1 132.64(11) . 3_556
C1 Ru1 C2 C3 -131.0(4) . .
C1 Ru1 C3 C2 29.8(2) . .
C1 Ru1 C3 C4 -103.6(3) . .
C1 Ru1 C3 C8 145.2(5) . .
C1 Ru1 C4 C3 65.8(2) . .
C1 Ru1 C4 C5 -65.0(2) . .
C1 Ru1 C4 C14 -172.8(5) . .
C1 Ru1 C4 C14A 161.8(10) . .
C1 Ru1 C5 C4 104.4(3) . .
C1 Ru1 C5 C6 -29.3(2) . .
C1 Ru1 C5 C8A -154.4(11) . .
C1 Ru1 C6 C5 131.7(4) . .
C1 C2 C3 Ru1 -56.9(3) . .
C1 C2 C3 C4 -4.3(5) . .
C1 C2 C3 C8 175.2(4) . .
C2 Ru1 Cl1 Ru1 167.55(11) . 3_556
C2 Ru1 C1 O1 -106.5(4) . .
C2 Ru1 C1 C6 135.4(3) . .
C2 Ru1 C3 C4 -133.3(4) . .
C2 Ru1 C3 C8 115.4(6) . .
C2 Ru1 C4 C3 28.7(2) . .
C2 Ru1 C4 C5 -102.1(2) . .
C2 Ru1 C4 C14 150.1(6) . .
C2 Ru1 C4 C14A 124.6(10) . .
C2 Ru1 C5 C4 68.0(2) . .
C2 Ru1 C5 C6 -65.7(3) . .
C2 Ru1 C5 C8A 169.2(11) . .
C2 Ru1 C6 C1 -27.4(2) . .
C2 Ru1 C6 C5 104.2(3) . .
C2 C1 C6 Ru1 49.2(3) . .
C2 C1 C6 C5 -4.1(5) . .
C2 C3 C4 Ru1 -52.7(3) . .
C2 C3 C4 C5 1.0(5) . .
C2 C3 C4 C14 -178.6(4) . .
C2 C3 C4 C14A -178.5(7) . .
C3 Ru1 Cl1 Ru1 -174.27(16) . 3_556
C3 Ru1 C1 O1 -136.7(4) . .
C3 Ru1 C1 C2 -30.2(2) . .
C3 Ru1 C1 C6 105.1(3) . .
C3 Ru1 C2 C1 131.0(4) . .
C3 Ru1 C4 C5 -130.8(3) . .
C3 Ru1 C4 C14 121.4(6) . .
C3 Ru1 C4 C14A 96.0(11) . .
C3 Ru1 C5 C4 30.5(2) . .
C3 Ru1 C5 C6 -103.2(3) . .
C3 Ru1 C5 C8A 131.7(11) . .
C3 Ru1 C6 C1 -64.8(3) . .
C3 Ru1 C6 C5 66.8(3) . .
C3 C4 C5 Ru1 -53.9(3) . .
C3 C4 C5 C6 0.7(5) . .
C3 C4 C5 C8A 177.3(8) . .
C3 C4 C14 C13 -96.7(8) . .
C3 C4 C14 C15 85.9(8) . .
C3 C4 C14A C13A -99.2(17) . .
C3 C4 C14A C15A 100.5(17) . .
C4 Ru1 Cl1 Ru1 128.2(6) . 3_556
C4 Ru1 C1 O1 -174.7(4) . .
C4 Ru1 C1 C2 -68.2(2) . .
C4 Ru1 C1 C6 67.2(3) . .
C4 Ru1 C2 C1 102.0(3) . .
C4 Ru1 C2 C3 -29.0(3) . .
C4 Ru1 C3 C2 133.3(4) . .
C4 Ru1 C3 C8 -111.3(6) . .
C4 Ru1 C5 C6 -133.7(4) . .
C4 Ru1 C5 C8A 101.2(11) . .
C4 Ru1 C6 C1 -103.0(3) . .
C4 Ru1 C6 C5 28.7(3) . .
C4 C5 C6 Ru1 -54.1(3) . .
C4 C5 C6 C1 0.8(5) . .
C4 C14 C15 C16 -178.3(7) . .
C4 C14A C15A C16A 166.0(15) . .
C5 Ru1 Cl1 Ru1 79.14(15) . 3_556
C5 Ru1 C1 O1 147.9(4) . .
C5 Ru1 C1 C2 -105.6(3) . .
C5 Ru1 C1 C6 29.7(2) . .
C5 Ru1 C2 C1 64.2(2) . .
C5 Ru1 C2 C3 -66.8(3) . .
C5 Ru1 C3 C2 103.1(3) . .
C5 Ru1 C3 C4 -30.2(2) . .
C5 Ru1 C3 C8 -141.5(5) . .
C5 Ru1 C4 C3 130.8(3) . .
C5 Ru1 C4 C14 -107.8(6) . .
C5 Ru1 C4 C14A -133.3(11) . .
C5 Ru1 C6 C1 -131.7(4) . .
C5 C4 C14 C13 83.7(8) . .
C5 C4 C14 C15 -93.8(8) . .
C5 C4 C14A C13A 81.4(19) . .
C5 C4 C14A C15A -78.9(19) . .
C6 Ru1 Cl1 Ru1 97.88(11) . 3_556
C6 Ru1 C1 O1 118.1(5) . .
C6 Ru1 C1 C2 -135.4(3) . .
C6 Ru1 C2 C1 27.2(2) . .
C6 Ru1 C2 C3 -103.8(3) . .
C6 Ru1 C3 C2 66.0(3) . .
C6 Ru1 C3 C4 -67.4(2) . .
C6 Ru1 C3 C8 -178.6(5) . .
C6 Ru1 C4 C3 102.4(2) . .
C6 Ru1 C4 C5 -28.3(2) . .
C6 Ru1 C4 C14 -136.2(6) . .
C6 Ru1 C4 C14A -161.6(10) . .
C6 Ru1 C5 C4 133.7(4) . .
C6 Ru1 C5 C8A -125.1(11) . .
C6 C1 C2 Ru1 -49.8(3) . .
C6 C1 C2 C3 5.8(5) . .
C7 O1 C1 Ru1 -91.1(4) . .
C7 O1 C1 C2 -173.8(3) . .
C7 O1 C1 C6 -0.1(5) . .
C8 C3 C4 Ru1 127.8(4) . .
C8 C3 C4 C5 -178.5(4) . .
C8 C3 C4 C14 2.0(7) . .
C8 C3 C4 C14A 2.0(8) . .
C8A C5 C6 Ru1 129.9(10) . .
C8A C5 C6 C1 -175.2(10) . .
C11 C12 C13 C14 -0.3(14) . .
C11 C12 C13 C18 -179.5(8) . .
C11A C12A C13A C14A 0(3) . .
C11A C12A C13A C18A 180.0(17) . .
C12 C11 C16 C15 3.9(12) . .
C12 C13 C14 C4 -178.7(7) . .
C12 C13 C14 C15 -1.2(13) . .
C12A C11A C16A C15A -7(3) . .
C12A C13A C14A C4 -166.0(15) . .
C12A C13A C14A C15A -6(3) . .
C13 C14 C15 C16 4.2(12) . .
C13A C14A C15A C16A 7(3) . .
C14 C4 C5 Ru1 125.7(4) . .
C14 C4 C5 C6 -179.6(4) . .
C14 C4 C5 C8A -3.0(9) . .
C14 C4 C14A C13A 81(3) . .
C14 C4 C14A C15A -80(2) . .
C14 C15 C16 C11 -5.6(13) . .
C14A C4 C5 Ru1 125.4(10) . .
C14A C4 C5 C6 -179.9(9) . .
C14A C4 C5 C8A -3.3(13) . .
C14A C4 C14 C13 -97(2) . .
C14A C4 C14 C15 86(2) . .
C14A C15A C16A C11A 0(3) . .
C16 C11 C12 C13 -1.1(13) . .
C16A C11A C12A C13A 7(3) . .
C17 O2 C11 C12 173.2(7) . .
C17 O2 C11 C16 -9.1(11) . .
C17A O2A C11A C12A 179.4(15) . .
C17A O2A C11A C16A -2(3) . .
C18 C13 C14 C4 0.5(12) . .
C18 C13 C14 C15 178.0(8) . .
C18A C13A C14A C4 14(3) . .
C18A C13A C14A C15A 173.5(18) . .
